data_2311832
loop_
_publ_author_name
'Buist, Amanda R.'
'Dennany, Lynn'
'Kennedy, Alan R.'
'Manzie, Craig'
'McPhie, Katherine'
'Walker, Brandon'

_publ_section_title
;
 Eight salt forms of sulfadiazine.
;
_journal_coeditor_code LG3144
_journal_issue 'Pt 9'
_journal_name_full 'Acta crystallographica. Section C, Structural chemistry'
_journal_page_first 900
_journal_page_last 907
_journal_paper_doi 10.1107/S2053229614018725
_journal_volume 70
_journal_year 2014
_chemical_formula_iupac 'C10 H11 N4 O2 S +, B F4 -, H2 O'
_chemical_formula_moiety 'C10 H11 N4 O2 S +, B F4 -, H2 O'
_chemical_formula_sum 'C10 H13 B F4 N4 O3 S'
_chemical_formula_weight 356.11
_chemical_name_systematic
;
2-{[(4-Azaniumylphenyl)sulfonyl]azanidyl}pyrimidin-1-ium tetrafluoroborate
monohydrate
;
_space_group_IT_number 14
_space_group_name_Hall '-P 2yn'
_space_group_name_H-M_alt 'P 1 21/n 1'
_symmetry_cell_setting monoclinic
_symmetry_space_group_name_Hall '-P 2yn'
_symmetry_space_group_name_H-M 'P 1 21/n 1'
_atom_sites_solution_hydrogens geom
_atom_sites_solution_primary direct
_atom_sites_solution_secondary difmap
_audit_creation_method SHELXL-97
_cell_angle_alpha 90.00
_cell_angle_beta 90.982(2)
_cell_angle_gamma 90.00
_cell_formula_units_Z 4
_cell_length_a 5.85390(10)
_cell_length_b 11.3629(3)
_cell_length_c 21.2080(6)
_cell_measurement_reflns_used 4378
_cell_measurement_temperature 123(2)
_cell_measurement_theta_max 29.8198
_cell_measurement_theta_min 3.3876
_cell_volume 1410.49(6)
_computing_cell_refinement 'CrysAlis PRO (Oxford Diffraction, 2010)'
_computing_data_collection 'CrysAlis PRO (Oxford Diffraction, 2010)'
_computing_data_reduction 'CrysAlis PRO (Oxford Diffraction, 2010)'
_computing_molecular_graphics
;
ORTEP-3 for Windows (Farrugia, 2012) and Mercury (Macrae <i>et al.</i>,
2008)
;
_computing_publication_material 'SHELXL97 (Sheldrick, 2008)'
_computing_structure_refinement 'SHELXL97 (Sheldrick, 2008)'
_computing_structure_solution 'SHELXS97 (Sheldrick, 2008)'
_diffrn_ambient_temperature 123(2)
_diffrn_measured_fraction_theta_full 0.999
_diffrn_measured_fraction_theta_max 0.949
_diffrn_measurement_device_type 'Oxford Diffraction Xcalibur E'
_diffrn_measurement_method 'omega scans'
_diffrn_radiation_monochromator graphite
_diffrn_radiation_source 'fine-focus sealed tube'
_diffrn_radiation_type MoK\a
_diffrn_radiation_wavelength 0.71073
_diffrn_reflns_av_R_equivalents 0.0237
_diffrn_reflns_av_sigmaI/netI 0.0358
_diffrn_reflns_limit_h_max 7
_diffrn_reflns_limit_h_min -7
_diffrn_reflns_limit_k_max 11
_diffrn_reflns_limit_k_min -15
_diffrn_reflns_limit_l_max 27
_diffrn_reflns_limit_l_min -24
_diffrn_reflns_number 8710
_diffrn_reflns_theta_full 27.00
_diffrn_reflns_theta_max 29.00
_diffrn_reflns_theta_min 3.39
_exptl_absorpt_coefficient_mu 0.296
_exptl_absorpt_correction_T_max 1.00000
_exptl_absorpt_correction_T_min 0.87412
_exptl_absorpt_correction_type multi-scan
_exptl_absorpt_process_details
;
(CrysAlis PRO; Oxford Diffraction, 2010)
;
_exptl_crystal_colour 'light yellow'
_exptl_crystal_density_diffrn 1.677
_exptl_crystal_density_method 'not measured'
_exptl_crystal_description fragment
_exptl_crystal_F_000 728
_exptl_crystal_size_max 0.20
_exptl_crystal_size_mid 0.12
_exptl_crystal_size_min 0.05
_refine_diff_density_max 0.350
_refine_diff_density_min -0.460
_refine_ls_extinction_method none
_refine_ls_goodness_of_fit_ref 1.034
_refine_ls_hydrogen_treatment mixed
_refine_ls_matrix_type full
_refine_ls_number_parameters 232
_refine_ls_number_reflns 3549
_refine_ls_number_restraints 3
_refine_ls_restrained_S_all 1.034
_refine_ls_R_factor_all 0.0479
_refine_ls_R_factor_gt 0.0371
_refine_ls_shift/su_max 0.003
_refine_ls_shift/su_mean 0.000
_refine_ls_structure_factor_coef Fsqd
_refine_ls_weighting_details 'calc w=1/[\s^2^(Fo^2^)+(0.0362P)^2^+0.6973P] where P=(Fo^2^+2Fc^2^)/3'
_refine_ls_weighting_scheme calc
_refine_ls_wR_factor_gt 0.0831
_refine_ls_wR_factor_ref 0.0888
_reflns_number_gt 2955
_reflns_number_total 3549
_reflns_threshold_expression I>2\s(I)
_cod_data_source_file lg3144sup1.cif
_cod_data_source_block V
_cod_original_sg_symbol_H-M 'P 21/n'
_cod_database_code 2311832

loop_
_symmetry_equiv_pos_as_xyz
'x, y, z'
'-x+1/2, y+1/2, -z+1/2'
'-x, -y, -z'
'x-1/2, -y-1/2, z-1/2'

loop_
_atom_site_type_symbol
_atom_site_label
_atom_site_fract_x
_atom_site_fract_y
_atom_site_fract_z
_atom_site_U_iso_or_equiv
_atom_site_adp_type
_atom_site_calc_flag
_atom_site_refinement_flags
_atom_site_occupancy
_atom_site_symmetry_multiplicity
S S1 0.21736(6) 0.24493(3) 1.039691(17) 0.01188(10) Uani d . 1 1
F F1 -0.15946(17) 0.20817(10) 0.74824(5) 0.0301(3) Uani d . 1 1
F F2 0.09745(19) 0.18041(11) 0.82770(5) 0.0312(3) Uani d . 1 1
F F3 0.2036(2) 0.15335(12) 0.72644(6) 0.0434(3) Uani d . 1 1
F F4 0.13039(17) 0.33817(10) 0.76257(5) 0.0273(3) Uani d . 1 1
O O1 0.44811(18) 0.27762(10) 1.05680(5) 0.0175(2) Uani d . 1 1
O O2 0.05509(19) 0.25011(10) 1.09069(5) 0.0164(2) Uani d . 1 1
O O1W -0.4027(2) 0.41744(12) 0.76066(6) 0.0245(3) Uani d D 1 1
N N1 -0.0902(2) 0.55457(13) 0.82772(7) 0.0143(3) Uani d . 1 1
N N2 0.1822(2) 0.11597(11) 1.01075(6) 0.0120(3) Uani d . 1 1
N N3 0.2260(2) -0.01928(12) 0.93253(6) 0.0126(3) Uani d . 1 1
N N4 0.4790(2) 0.14123(12) 0.93657(6) 0.0156(3) Uani d . 1 1
C C1 -0.0140(2) 0.47962(14) 0.88004(7) 0.0117(3) Uani d . 1 1
C C2 0.2045(3) 0.49308(14) 0.90438(8) 0.0157(3) Uani d . 1 1
H H2 0.3052 0.5501 0.8875 0.019 Uiso calc R 1 1
C C3 0.2735(2) 0.42144(14) 0.95408(7) 0.0145(3) Uani d . 1 1
H H3 0.4245 0.4276 0.9709 0.017 Uiso calc R 1 1
C C4 0.1225(2) 0.34096(13) 0.97914(7) 0.0115(3) Uani d . 1 1
C C5 -0.0992(2) 0.33031(14) 0.95543(7) 0.0143(3) Uani d . 1 1
H H5 -0.2030 0.2765 0.9737 0.017 Uiso calc R 1 1
C C6 -0.1662(2) 0.39939(14) 0.90476(7) 0.0143(3) Uani d . 1 1
H H6 -0.3157 0.3919 0.8870 0.017 Uiso calc R 1 1
C C7 0.2996(2) 0.08243(14) 0.95992(7) 0.0114(3) Uani d . 1 1
C C8 0.3297(3) -0.06628(15) 0.88228(7) 0.0153(3) Uani d . 1 1
H H8 0.2755 -0.1376 0.8641 0.018 Uiso calc R 1 1
C C9 0.5143(3) -0.00977(15) 0.85782(8) 0.0177(3) Uani d . 1 1
H H9 0.5934 -0.0405 0.8227 0.021 Uiso calc R 1 1
C C10 0.5806(3) 0.09446(16) 0.88665(8) 0.0184(3) Uani d . 1 1
H H10 0.7071 0.1354 0.8697 0.022 Uiso calc R 1 1
B B1 0.0703(3) 0.21971(18) 0.76723(9) 0.0183(4) Uani d . 1 1
H H1N 0.030(4) 0.5713(19) 0.8011(10) 0.029(6) Uiso d . 1 1
H H2N -0.133(3) 0.623(2) 0.8436(9) 0.025(5) Uiso d . 1 1
H H3N -0.206(4) 0.520(2) 0.8040(11) 0.040(6) Uiso d . 1 1
H H4N 0.103(3) -0.0515(17) 0.9493(9) 0.023(5) Uiso d . 1 1
H H1W -0.5492(16) 0.407(2) 0.7599(12) 0.060(8) Uiso d D 1 1
H H2W -0.355(4) 0.3449(11) 0.7561(12) 0.053(8) Uiso d D 1 1

loop_
_atom_site_aniso_label
_atom_site_aniso_U_11
_atom_site_aniso_U_22
_atom_site_aniso_U_33
_atom_site_aniso_U_12
_atom_site_aniso_U_13
_atom_site_aniso_U_23
S1 0.01499(17) 0.00899(19) 0.01162(19) -0.00181(13) -0.00057(13) -0.00011(15)
F1 0.0210(5) 0.0234(6) 0.0456(7) 0.0003(4) -0.0106(5) -0.0098(5)
F2 0.0366(6) 0.0335(7) 0.0236(6) 0.0045(5) 0.0003(4) 0.0068(5)
F3 0.0405(7) 0.0512(8) 0.0388(7) 0.0177(6) 0.0144(5) -0.0141(6)
F4 0.0243(5) 0.0253(6) 0.0322(6) -0.0070(4) -0.0003(4) 0.0046(5)
O1 0.0184(5) 0.0145(6) 0.0194(6) -0.0038(4) -0.0066(4) 0.0021(5)
O2 0.0242(6) 0.0122(6) 0.0131(5) -0.0013(4) 0.0037(4) -0.0010(5)
O1W 0.0182(6) 0.0221(7) 0.0331(7) -0.0004(5) -0.0037(5) -0.0056(6)
N1 0.0184(6) 0.0114(7) 0.0132(7) 0.0001(5) 0.0005(5) 0.0014(6)
N2 0.0154(6) 0.0079(6) 0.0128(6) -0.0026(5) 0.0016(5) -0.0002(5)
N3 0.0143(6) 0.0100(6) 0.0135(6) -0.0008(5) 0.0010(5) 0.0010(5)
N4 0.0149(6) 0.0153(7) 0.0166(7) -0.0036(5) 0.0026(5) 0.0006(6)
C1 0.0165(7) 0.0098(7) 0.0087(7) 0.0011(6) 0.0011(5) 0.0001(6)
C2 0.0166(7) 0.0122(8) 0.0182(8) -0.0046(6) 0.0018(6) 0.0010(7)
C3 0.0131(6) 0.0134(8) 0.0169(8) -0.0031(6) -0.0013(5) -0.0006(7)
C4 0.0146(7) 0.0090(7) 0.0110(7) -0.0002(5) 0.0009(5) -0.0012(6)
C5 0.0136(7) 0.0133(8) 0.0160(7) -0.0033(6) 0.0020(5) 0.0010(7)
C6 0.0123(6) 0.0155(8) 0.0152(7) -0.0009(6) 0.0002(5) 0.0003(7)
C7 0.0122(6) 0.0097(7) 0.0122(7) 0.0005(5) -0.0023(5) 0.0006(6)
C8 0.0202(7) 0.0123(8) 0.0135(7) 0.0025(6) 0.0001(6) -0.0007(7)
C9 0.0198(7) 0.0193(9) 0.0142(8) 0.0023(6) 0.0037(6) -0.0017(7)
C10 0.0157(7) 0.0218(9) 0.0179(8) -0.0019(6) 0.0032(6) 0.0020(7)
B1 0.0155(8) 0.0201(10) 0.0194(9) 0.0029(7) 0.0023(6) -0.0027(8)

loop_
_atom_type_symbol
_atom_type_description
_atom_type_scat_dispersion_real
_atom_type_scat_dispersion_imag
_atom_type_scat_source
S S 0.1246 0.1234 'International Tables Vol C Tables 4.2.6.8 and 6.1.1.4'
F F 0.0171 0.0103 'International Tables Vol C Tables 4.2.6.8 and 6.1.1.4'
O O 0.0106 0.0060 'International Tables Vol C Tables 4.2.6.8 and 6.1.1.4'
N N 0.0061 0.0033 'International Tables Vol C Tables 4.2.6.8 and 6.1.1.4'
C C 0.0033 0.0016 'International Tables Vol C Tables 4.2.6.8 and 6.1.1.4'
B B 0.0013 0.0007 'International Tables Vol C Tables 4.2.6.8 and 6.1.1.4'
H H 0.0000 0.0000 'International Tables Vol C Tables 4.2.6.8 and 6.1.1.4'

loop_
_geom_angle_atom_site_label_1
_geom_angle_atom_site_label_2
_geom_angle_atom_site_label_3
_geom_angle
O1 S1 O2 115.10(7)
O1 S1 N2 116.50(7)
O2 S1 N2 103.96(7)
O1 S1 C4 107.78(7)
O2 S1 C4 108.33(7)
N2 S1 C4 104.47(7)
H1W O1W H2W 100.6(17)
C1 N1 H1N 110.8(13)
C1 N1 H2N 107.8(13)
H1N N1 H2N 106.0(18)
C1 N1 H3N 112.4(15)
H1N N1 H3N 108.2(19)
H2N N1 H3N 111.5(19)
C7 N2 S1 120.22(11)
C8 N3 C7 122.10(13)
C8 N3 H4N 122.3(13)
C7 N3 H4N 115.6(13)
C10 N4 C7 117.11(14)
C2 C1 C6 122.02(14)
C2 C1 N1 119.22(14)
C6 C1 N1 118.73(13)
C1 C2 C3 118.40(14)
C1 C2 H2 120.8
C3 C2 H2 120.8
C4 C3 C2 120.00(14)
C4 C3 H3 120.0
C2 C3 H3 120.0
C3 C4 C5 121.16(14)
C3 C4 S1 119.46(11)
C5 C4 S1 119.30(12)
C6 C5 C4 118.88(14)
C6 C5 H5 120.6
C4 C5 H5 120.6
C5 C6 C1 119.49(14)
C5 C6 H6 120.3
C1 C6 H6 120.3
N2 C7 N4 124.56(14)
N2 C7 N3 114.91(13)
N4 C7 N3 120.52(13)
N3 C8 C9 118.98(15)
N3 C8 H8 120.5
C9 C8 H8 120.5
C8 C9 C10 116.84(15)
C8 C9 H9 121.6
C10 C9 H9 121.6
N4 C10 C9 124.44(15)
N4 C10 H10 117.8
C9 C10 H10 117.8
F2 B1 F4 110.92(15)
F2 B1 F3 110.39(15)
F4 B1 F3 109.46(15)
F2 B1 F1 109.54(14)
F4 B1 F1 108.13(14)
F3 B1 F1 108.33(15)

loop_
_geom_bond_atom_site_label_1
_geom_bond_atom_site_label_2
_geom_bond_distance
S1 O1 1.4413(11)
S1 O2 1.4528(11)
S1 N2 1.6006(13)
S1 C4 1.7675(16)
F1 B1 1.404(2)
F2 B1 1.365(2)
F3 B1 1.396(2)
F4 B1 1.395(2)
O1W H1W 0.867(10)
O1W H2W 0.877(9)
N1 C1 1.463(2)
N1 H1N 0.93(2)
N1 H2N 0.88(2)
N1 H3N 0.92(2)
N2 C7 1.3433(18)
N3 C8 1.3460(19)
N3 C7 1.360(2)
N3 H4N 0.89(2)
N4 C10 1.334(2)
N4 C7 1.3463(19)
C1 C2 1.379(2)
C1 C6 1.384(2)
C2 C3 1.386(2)
C2 H2 0.9500
C3 C4 1.384(2)
C3 H3 0.9500
C4 C5 1.389(2)
C5 C6 1.382(2)
C5 H5 0.9500
C6 H6 0.9500
C8 C9 1.367(2)
C8 H8 0.9500
C9 C10 1.385(2)
C9 H9 0.9500
C10 H10 0.9500

loop_
_geom_hbond_atom_site_label_D
_geom_hbond_atom_site_label_H
_geom_hbond_atom_site_label_A
_geom_hbond_site_symmetry_A
_geom_hbond_distance_DH
_geom_hbond_distance_HA
_geom_hbond_distance_DA
_geom_hbond_angle_DHA
N1 H1N F3 2_556 0.93(2) 1.92(2) 2.7912(17) 156.0(19)
N1 H2N O2 3_567 0.88(2) 2.05(2) 2.8196(19) 144.7(18)
N1 H3N O1W . 0.92(2) 1.87(3) 2.7762(19) 166(2)
N3 H4N N2 3_557 0.89(2) 2.02(2) 2.9092(17) 176.8(19)
N3 H4N O2 3_557 0.89(2) 2.58(2) 3.1307(17) 121.2(15)
O1W H1W F4 1_455 0.867(10) 2.032(12) 2.8790(15) 165(2)
O1W H2W F1 . 0.877(9) 1.937(11) 2.7863(17) 163(2)

loop_
_geom_torsion_atom_site_label_1
_geom_torsion_atom_site_label_2
_geom_torsion_atom_site_label_3
_geom_torsion_atom_site_label_4
_geom_torsion
O1 S1 N2 C7 -55.37(14)
O2 S1 N2 C7 176.88(12)
C4 S1 N2 C7 63.38(13)
C6 C1 C2 C3 1.7(2)
N1 C1 C2 C3 179.84(14)
C1 C2 C3 C4 -1.7(2)
C2 C3 C4 C5 -0.1(2)
C2 C3 C4 S1 176.70(12)
O1 S1 C4 C3 5.16(15)
O2 S1 C4 C3 130.29(13)
N2 S1 C4 C3 -119.36(13)
O1 S1 C4 C5 -178.00(12)
O2 S1 C4 C5 -52.87(14)
N2 S1 C4 C5 57.48(14)
C3 C4 C5 C6 1.9(2)
S1 C4 C5 C6 -174.93(12)
C4 C5 C6 C1 -1.8(2)
C2 C1 C6 C5 0.1(2)
N1 C1 C6 C5 -178.09(14)
S1 N2 C7 N4 12.5(2)
S1 N2 C7 N3 -168.26(11)
C10 N4 C7 N2 178.32(15)
C10 N4 C7 N3 -0.9(2)
C8 N3 C7 N2 -178.12(13)
C8 N3 C7 N4 1.2(2)
C7 N3 C8 C9 -0.3(2)
N3 C8 C9 C10 -0.8(2)
C7 N4 C10 C9 -0.2(2)
C8 C9 C10 N4 1.1(3)
